data_1001843
loop_
_publ_author_name
'Cousson, A'
'Abazli, H'
'Pages, M'
'Gasperin, M'

_publ_section_title
;
Fluorure de neptunium et de sodium: Na Np3 F13
;
_journal_coden_ASTM ACSCEE
_journal_name_full 'Acta Crystallographica C (39,1983-)'
_journal_page_first 318
_journal_page_last 320
_journal_volume 39
_journal_year 1983
_chemical_formula_structural 'Na Np3 F13'
_chemical_formula_sum 'F13 Na Np3'
_chemical_name_systematic 'Sodium trineptunium(IV) fluoride'
_space_group_IT_number 194
_symmetry_cell_setting hexagonal
_symmetry_Int_Tables_number 194
_symmetry_space_group_name_Hall '-P 6c 2c'
_symmetry_space_group_name_H-M 'P 63/m m c'
_cell_angle_alpha 90
_cell_angle_beta 90
_cell_angle_gamma 120
_cell_formula_units_Z 4
_cell_length_a 8.022(5)
_cell_length_b 8.022(5)
_cell_length_c 16.51299(900)
_cell_volume 920.3
_exptl_crystal_density_meas 6.13
_refine_ls_R_factor_all 0.066
_cod_database_code 1001843

loop_
_symmetry_equiv_pos_as_xyz
x,y,z
-y,x-y,z
y-x,-x,z
-y,-x,z
y-x,y,z
x,x-y,z
-x,-y,-z
y,y-x,-z
x-y,x,-z
y,x,-z
x-y,-y,-z
-x,y-x,-z
-x,-y,1/2+z
y,y-x,1/2+z
x-y,x,1/2+z
y,x,1/2+z
x-y,-y,1/2+z
-x,y-x,1/2+z
x,y,1/2-z
-y,x-y,1/2-z
y-x,-x,1/2-z
-y,-x,1/2-z
y-x,y,1/2-z
x,x-y,1/2-z

loop_
_atom_site_label
_atom_site_type_symbol
_atom_site_symmetry_multiplicity
_atom_site_Wyckoff_symbol
_atom_site_fract_x
_atom_site_fract_y
_atom_site_fract_z
_atom_site_occupancy
_atom_site_attached_hydrogens
_atom_site_calc_flag
Np1 Np4+ 12 k 0.1619(1) -0.1619(1) 0.1129(1) 1. 0 d
Na1 Na1+ 4 f 0.3333 0.6667 0.9104(19) 1. 0 d
F1 F1- 6 h 0.1350(27) -0.1350(27) 0.25 1. 0 d
F2 F1- 12 k 0.5385(23) -0.5385(23) 0.8358(10) 1. 0 d
F3 F1- 12 i 0.3305(22) 0. 0. 1. 0 d
F4 F1- 4 f 0.3333 0.6667 0.0571(20) 1. 0 d
F5 F1- 4 e 0. 0. 0.0862(24) 1. 0 d
F6 F1- 12 k 0.1680(31) -0.1680(31) 0.8521(9) 1. 0 d
F7 F1- 2 d 0.3333 0.6667 0.75 1. 0 d

loop_
_atom_type_symbol
_atom_type_oxidation_number
Np4+ 4.000
Na1+ 1.000
F1- -1.000
